data_1535724
loop_
_publ_author_name
'Hwang, I.-C.'
'Seidel, S.'
'Seppelt, K.'

_publ_section_title
;
 Gold(I) - and Mercury(II) Xenon Complexes
;
_journal_name_full 'Angewandte Chemie (Edition international)'
_journal_page_first 4392
_journal_page_last 4395
_journal_volume 42
_journal_year 2003
_chemical_formula_sum 'As Au F14 Sb2 Xe'
_space_group_IT_number 14
_symmetry_space_group_name_Hall '-P 2ybc'
_symmetry_space_group_name_H-M 'P 1 21/c 1'
_cell_angle_alpha 90
_cell_angle_beta 90
_cell_angle_gamma 90
_cell_formula_units_Z 4
_cell_length_a 15.8867
_cell_length_b 8.1333
_cell_length_c 10.9446
_cell_volume 1414.166
_citation_journal_id_ASTM ACIEAY
_cod_data_source_file Hwang_ACIEAY_2003_969.cif
_cod_data_source_block As1Au1F14Sb2Xe1
_cod_original_formula_sum 'As1 Au1 F14 Sb2 Xe1'
_cod_database_code 1535724

loop_
_symmetry_equiv_pos_as_xyz
x,y,z
-x,y+1/2,-z+1/2
-x,-y,-z
x,-y-1/2,z-1/2

loop_
_atom_site_label
_atom_site_type_symbol
_atom_site_fract_x
_atom_site_fract_y
_atom_site_fract_z
_atom_site_occupancy
_atom_site_U_iso_or_equiv
Au1 Au+1 0.870528 0.41091 0.7071 1 0.0
Xe1 Xe 0.90653 0.14934 0.83451 1 0.0
F14 F-1 0.9282 0.6892 0.4892 1 0.0
F9 F-1 0.735 0.6429 0.0943 1 0.0
F2 F-1 0.9886 0.369 0.2966 1 0.0
F8 F-1 0.7826 0.1631 0.2707 1 0.0
F11 F-1 0.965 0.6254 0.0928 1 0.0
As1 As+4 0.85538 0.64946 0.5938 1 0.0
F5 F-1 0.8457 0.5116 -0.0463 1 0.0
F13 F-1 0.8614 0.8283 0.6676 1 0.0
F3 F-1 0.9269 0.0928 0.3946 1 0.0
F4 F-1 0.8443 0.4367 0.1854 1 0.0
Sb1 Sb+4 0.88894 0.25442 0.29306 1 0.0
Sb2 Sb+4 0.85081 0.64786 0.08633 1 0.0
F7 F-1 0.9256 0.1556 0.1509 1 0.0
F12 F-1 0.7695 0.6873 0.5114 1 0.0
F1 F-1 0.8472 0.3814 0.42 1 0.0
F6 F-1 0.8552 0.8351 -0.0077 1 0.0
F10 F-1 0.8513 0.7566 0.2338 1 0.0
